data_1555035
loop_
_publ_author_name
'Zhang, Fei-Yi'
'Lan, Xiao-Bing'
'Xu, Chang'
'Yao, Hua-Gang'
'Li, Tian'
'Liu, Feng-Shou'

_publ_section_title
;
 Rigid hindered N-heterocyclic carbene palladium precatalysts: synthesis,
 characterization and catalytic amination
;
_journal_issue 18
_journal_name_full 'Organic Chemistry Frontiers'
_journal_page_first 3292
_journal_paper_doi 10.1039/C9QO00726A
_journal_volume 6
_journal_year 2019
_chemical_formula_sum 'C88 H73 Cl10 N3 Pd'
_chemical_formula_weight 1633.39
_space_group_IT_number 15
_space_group_name_Hall '-C 2yc'
_space_group_name_H-M_alt 'C 1 2/c 1'
_symmetry_cell_setting monoclinic
_symmetry_space_group_name_H-M 'C 1 2/c 1'
_atom_sites_solution_hydrogens geom
_atom_sites_solution_primary direct
_atom_sites_solution_secondary difmap
_audit_creation_method SHELXL-97
_audit_update_record
;
2019-05-17 deposited with the CCDC.	2019-08-09 downloaded from the CCDC.
;
_cell_angle_alpha 90.00
_cell_angle_beta 100.834(3)
_cell_angle_gamma 90.00
_cell_formula_units_Z 4
_cell_length_a 17.9223(5)
_cell_length_b 20.5932(6)
_cell_length_c 21.0729(7)
_cell_measurement_reflns_used 7198
_cell_measurement_temperature 151(2)
_cell_measurement_theta_max 62.4510
_cell_measurement_theta_min 4.2580
_cell_volume 7638.9(4)
_computing_structure_refinement 'SHELXL-97 (Sheldrick, 1997)'
_computing_structure_solution 'SHELXS-97 (Sheldrick, 1990)'
_diffrn_ambient_temperature 151(2)
_diffrn_detector_area_resol_mean 16.0855
_diffrn_measured_fraction_theta_full 0.972
_diffrn_measured_fraction_theta_max 0.972
_diffrn_measurement_device_type 'Xcalibur, Sapphire3, Gemini ultra'
_diffrn_radiation_monochromator mirror
_diffrn_radiation_source 'Enhance Ultra (Cu) X-ray Source'
_diffrn_radiation_type CuK\a
_diffrn_radiation_wavelength 1.54184
_diffrn_reflns_av_R_equivalents 0.0607
_diffrn_reflns_av_sigmaI/netI 0.0689
_diffrn_reflns_limit_h_max 15
_diffrn_reflns_limit_h_min -20
_diffrn_reflns_limit_k_max 23
_diffrn_reflns_limit_k_min -23
_diffrn_reflns_limit_l_max 24
_diffrn_reflns_limit_l_min -17
_diffrn_reflns_number 13171
_diffrn_reflns_theta_full 62.76
_diffrn_reflns_theta_max 62.76
_diffrn_reflns_theta_min 3.30
_exptl_absorpt_coefficient_mu 5.555
_exptl_absorpt_correction_T_max 0.3746
_exptl_absorpt_correction_T_min 0.2397
_exptl_absorpt_correction_type multi-scan
_exptl_absorpt_process_details SADABS
_exptl_crystal_colour Yellow
_exptl_crystal_density_diffrn 1.420
_exptl_crystal_density_method 'not measured'
_exptl_crystal_description Block
_exptl_crystal_F_000 3352
_exptl_crystal_size_max 0.36
_exptl_crystal_size_mid 0.28
_exptl_crystal_size_min 0.22
_refine_diff_density_max 2.368
_refine_diff_density_min -2.986
_refine_diff_density_rms 0.172
_refine_ls_extinction_coef 0.00046(6)
_refine_ls_extinction_expression Fc^*^=kFc[1+0.001xFc^2^\l^3^/sin(2\q)]^-1/4^
_refine_ls_extinction_method SHELXL
_refine_ls_goodness_of_fit_ref 1.089
_refine_ls_hydrogen_treatment mixed
_refine_ls_matrix_type full
_refine_ls_number_parameters 432
_refine_ls_number_reflns 5984
_refine_ls_number_restraints 54
_refine_ls_restrained_S_all 1.115
_refine_ls_R_factor_all 0.0821
_refine_ls_R_factor_gt 0.0750
_refine_ls_shift/su_max 0.000
_refine_ls_shift/su_mean 0.000
_refine_ls_structure_factor_coef Fsqd
_refine_ls_weighting_details 'calc w=1/[\s^2^(Fo^2^)+(0.1459P)^2^+27.1707P] where P=(Fo^2^+2Fc^2^)/3'
_refine_ls_weighting_scheme calc
_refine_ls_wR_factor_gt 0.2099
_refine_ls_wR_factor_ref 0.2229
_reflns_number_gt 5273
_reflns_number_total 5984
_reflns_threshold_expression >2sigma(I)
_cod_data_source_file c9qo00726a2.cif
_cod_data_source_block exp_20788
_cod_depositor_comments
;
The following automatic conversions were performed:

data item '_exptl_absorpt_correction_type' value 'Multi-scan' was
changed to 'multi-scan' in accordance with the
/home/saulius/struct/COD-crude-data/automatic-downloads/DataCite-retrospective/RSC/depositions/lib/dictionaries/cif_core.dic
dictionary named 'cif_core.dic' version 2.4.2 last updated on
2011-04-26.

data item '_symmetry_cell_setting' value 'Monoclinic' was changed to
'monoclinic' in accordance with the
/home/saulius/struct/COD-crude-data/automatic-downloads/DataCite-retrospective/RSC/depositions/lib/dictionaries/cif_core.dic
dictionary named 'cif_core.dic' version 2.4.2 last updated on
2011-04-26.

Automatic conversion script
Id: cif_fix_values 6909 2019-04-08 15:41:33Z antanas 
;
_cod_original_sg_symbol_H-M C2/c
_cod_database_code 1555035

loop_
_symmetry_equiv_pos_as_xyz
'x, y, z'
'-x, y, -z+1/2'
'x+1/2, y+1/2, z'
'-x+1/2, y+1/2, -z+1/2'
'-x, -y, -z'
'x, -y, z-1/2'
'-x+1/2, -y+1/2, -z'
'x+1/2, -y+1/2, z-1/2'

loop_
_atom_site_label
_atom_site_type_symbol
_atom_site_fract_x
_atom_site_fract_y
_atom_site_fract_z
_atom_site_U_iso_or_equiv
_atom_site_adp_type
_atom_site_occupancy
_atom_site_symmetry_multiplicity
_atom_site_calc_flag
_atom_site_refinement_flags
_atom_site_disorder_assembly
_atom_site_disorder_group
Pd1 Pd 0.5000 0.25235(2) 0.2500 0.0092(3) Uani 1 2 d SU . .
Cl1 Cl 0.63044(7) 0.25630(5) 0.27350(6) 0.0092(3) Uani 1 1 d . . .
N1 N 0.5000 0.1478(3) 0.2500 0.0139(12) Uani 1 2 d S . .
N2 N 0.4785(2) 0.3875(2) 0.29543(17) 0.0099(6) Uani 1 1 d . . .
C1 C 0.4417(3) 0.1141(3) 0.2164(3) 0.0209(11) Uani 1 1 d . . .
H1 H 0.4009 0.1369 0.1929 0.025 Uiso 1 1 calc R . .
C2 C 0.4395(3) 0.0478(3) 0.2152(3) 0.0272(13) Uani 1 1 d U . .
H2 H 0.3979 0.0262 0.1914 0.033 Uiso 1 1 calc R . .
C3 C 0.5000 0.0130(5) 0.2500 0.0320(19) Uani 1 2 d SU . .
H3 H 0.5000 -0.0322 0.2500 0.038 Uiso 1 2 calc SR . .
C4 C 0.5000 0.3485(4) 0.2500 0.0099(6) Uani 1 2 d S . .
C5 C 0.4878(2) 0.4520(2) 0.2790(2) 0.0099(6) Uani 1 1 d U . .
C6 C 0.4845(3) 0.5184(3) 0.3027(3) 0.0244(6) Uani 1 1 d . . .
C7 C 0.4717(3) 0.5487(3) 0.3575(3) 0.0244(6) Uani 1 1 d . . .
H7 H 0.4613 0.5251 0.3925 0.029 Uiso 1 1 calc R . .
C8 C 0.4751(3) 0.6180(3) 0.3590(3) 0.0244(6) Uani 1 1 d . . .
H8 H 0.4680 0.6394 0.3963 0.029 Uiso 1 1 calc R . .
C9 C 0.4883(3) 0.6541(3) 0.3079(3) 0.0244(6) Uani 1 1 d . . .
H9 H 0.4896 0.6992 0.3111 0.029 Uiso 1 1 calc R . .
C10 C 0.5000 0.6241(4) 0.2500 0.0244(6) Uani 1 2 d S . .
C11 C 0.5000 0.5564(4) 0.2500 0.0244(6) Uani 1 2 d S . .
C12 C 0.4417(3) 0.3677(2) 0.3484(2) 0.0106(10) Uani 1 1 d . . .
C13 C 0.4864(2) 0.3400(2) 0.4032(2) 0.0106(10) Uani 1 1 d . . .
C14 C 0.4507(3) 0.3218(2) 0.4533(2) 0.0155(10) Uani 1 1 d . . .
H14 H 0.4797 0.3029 0.4899 0.019 Uiso 1 1 calc R . .
C15 C 0.3735(3) 0.3306(3) 0.4510(2) 0.0167(11) Uani 1 1 d . . .
C16 C 0.3310(3) 0.3581(3) 0.3956(2) 0.0154(11) Uani 1 1 d . . .
H16 H 0.2790 0.3635 0.3933 0.018 Uiso 1 1 calc R . .
C17 C 0.3632(3) 0.3780(2) 0.3427(2) 0.0122(10) Uani 1 1 d U . .
C18 C 0.3370(3) 0.3105(3) 0.5062(3) 0.0246(12) Uani 1 1 d . . .
H18A H 0.3490 0.2659 0.5167 0.037 Uiso 1 1 calc R . .
H18B H 0.2829 0.3154 0.4942 0.037 Uiso 1 1 calc R . .
H18C H 0.3557 0.3372 0.5431 0.037 Uiso 1 1 calc R . .
C19 C 0.5725(3) 0.3335(2) 0.4093(2) 0.0117(10) Uani 1 1 d . . .
H19 H 0.5822 0.3217 0.3666 0.014 Uiso 1 1 calc R . .
C20 C 0.6031(3) 0.2778(3) 0.4555(3) 0.0172(12) Uani 1 1 d . . .
C21 C 0.5839(3) 0.2154(3) 0.4349(3) 0.0252(13) Uani 1 1 d . . .
H21 H 0.5558 0.2086 0.3937 0.030 Uiso 1 1 calc R . .
C22 C 0.6060(4) 0.1623(3) 0.4751(3) 0.0379(16) Uani 1 1 d . . .
H22 H 0.5924 0.1205 0.4608 0.045 Uiso 1 1 calc R . .
C23 C 0.6482(4) 0.1721(4) 0.5363(4) 0.0445(18) Uani 1 1 d . . .
H23 H 0.6631 0.1369 0.5633 0.053 Uiso 1 1 calc R . .
C24 C 0.6679(4) 0.2336(4) 0.5568(3) 0.0437(18) Uani 1 1 d . . .
H24 H 0.6965 0.2402 0.5979 0.052 Uiso 1 1 calc R . .
C25 C 0.6454(3) 0.2871(3) 0.5164(3) 0.0315(14) Uani 1 1 d . . .
H25 H 0.6591 0.3289 0.5308 0.038 Uiso 1 1 calc R . .
C26 C 0.6125(3) 0.3982(3) 0.4277(2) 0.0134(10) Uani 1 1 d . . .
C27 C 0.6785(3) 0.4124(3) 0.4039(3) 0.0252(12) Uani 1 1 d . . .
H27 H 0.6961 0.3835 0.3761 0.030 Uiso 1 1 calc R . .
C28 C 0.7173(3) 0.4693(3) 0.4217(3) 0.0360(15) Uani 1 1 d . . .
H28 H 0.7613 0.4784 0.4060 0.043 Uiso 1 1 calc R . .
C29 C 0.6917(4) 0.5132(3) 0.4624(3) 0.0355(15) Uani 1 1 d . . .
H29 H 0.7184 0.5514 0.4741 0.043 Uiso 1 1 calc R . .
C30 C 0.6269(3) 0.5001(3) 0.4853(3) 0.0317(14) Uani 1 1 d . . .
H30 H 0.6093 0.5297 0.5123 0.038 Uiso 1 1 calc R . .
C31 C 0.5875(3) 0.4430(3) 0.4687(3) 0.0221(12) Uani 1 1 d . . .
H31 H 0.5438 0.4344 0.4850 0.027 Uiso 1 1 calc R . .
C32 C 0.3137(3) 0.4103(3) 0.2846(2) 0.0156(11) Uani 1 1 d . . .
H32 H 0.3415 0.4070 0.2489 0.019 Uiso 1 1 calc R . .
C33 C 0.2358(3) 0.3786(3) 0.2610(2) 0.0156(11) Uani 1 1 d U . .
C34 C 0.1795(3) 0.4141(3) 0.2218(3) 0.0224(12) Uani 1 1 d . . .
H34 H 0.1889 0.4571 0.2124 0.027 Uiso 1 1 calc R . .
C35 C 0.1095(3) 0.3870(3) 0.1963(3) 0.0320(14) Uani 1 1 d . . .
H35 H 0.0728 0.4116 0.1698 0.038 Uiso 1 1 calc R . .
C36 C 0.0941(3) 0.3231(3) 0.2102(3) 0.0368(16) Uani 1 1 d . . .
H36 H 0.0470 0.3049 0.1937 0.044 Uiso 1 1 calc R . .
C37 C 0.1497(3) 0.2870(3) 0.2487(3) 0.0306(14) Uani 1 1 d . . .
H37 H 0.1399 0.2441 0.2582 0.037 Uiso 1 1 calc R . .
C38 C 0.2202(3) 0.3139(3) 0.2734(2) 0.0193(11) Uani 1 1 d U . .
H38 H 0.2574 0.2885 0.2984 0.023 Uiso 1 1 calc R . .
C39 C 0.3027(3) 0.4829(3) 0.2958(3) 0.0199(12) Uani 1 1 d . . .
C40 C 0.3138(3) 0.5279(3) 0.2492(3) 0.0274(13) Uani 1 1 d . . .
H40 H 0.3309 0.5138 0.2125 0.033 Uiso 1 1 calc R . .
C41 C 0.2999(4) 0.5930(3) 0.2566(3) 0.0383(16) Uani 1 1 d U . .
H41 H 0.3072 0.6222 0.2246 0.046 Uiso 1 1 calc R . .
C42 C 0.2753(4) 0.6153(3) 0.3106(4) 0.0425(17) Uani 1 1 d U . .
H42 H 0.2663 0.6594 0.3154 0.051 Uiso 1 1 calc R . .
C43 C 0.2639(4) 0.5710(3) 0.3580(4) 0.0414(17) Uani 1 1 d . . .
H43 H 0.2471 0.5854 0.3947 0.050 Uiso 1 1 calc R . .
C44 C 0.2777(3) 0.5055(3) 0.3506(3) 0.0268(13) Uani 1 1 d . . .
H44 H 0.2702 0.4763 0.3825 0.032 Uiso 1 1 calc R . .
Cl2 Cl 0.29375(10) 0.17193(9) 0.39614(8) 0.0449(5) Uani 1 1 d . . .
Cl3 Cl 0.41031(12) 0.07821(11) 0.38134(9) 0.0604(6) Uani 1 1 d . . .
C45 C 0.3676(4) 0.1523(4) 0.3553(4) 0.051(2) Uani 1 1 d . . .
H45A H 0.3475 0.1499 0.3093 0.061 Uiso 1 1 calc R . .
H45B H 0.4056 0.1863 0.3624 0.061 Uiso 1 1 calc R . .
Cl4 Cl 0.10520(12) 0.35358(16) 0.38512(11) 0.0790(8) Uani 1 1 d . A .
Cl5 Cl 0.0902(8) 0.4753(5) 0.4489(6) 0.139(5) Uani 0.50 1 d P A 1
Cl6 Cl 0.0441(4) 0.4620(5) 0.4438(4) 0.088(2) Uani 0.50 1 d P A 2
C46 C 0.0684(6) 0.3854(6) 0.4482(4) 0.087(4) Uani 1 1 d . . .
H46A H 0.0920 0.3654 0.4887 0.104 Uiso 0.50 1 calc PR A 1
H46B H 0.0140 0.3781 0.4416 0.104 Uiso 0.50 1 calc PR A 1
H46C H 0.0239 0.3601 0.4524 0.104 Uiso 0.50 1 calc PR A 2
H46D H 0.1056 0.3792 0.4875 0.104 Uiso 0.50 1 calc PR A 2

loop_
_atom_site_aniso_label
_atom_site_aniso_U_11
_atom_site_aniso_U_22
_atom_site_aniso_U_33
_atom_site_aniso_U_23
_atom_site_aniso_U_13
_atom_site_aniso_U_12
Pd1 0.0087(3) 0.0016(3) 0.0187(4) 0.000 0.0061(2) 0.000
Cl1 0.0087(3) 0.0016(3) 0.0187(4) 0.000 0.0061(2) 0.000
N1 0.012(3) 0.007(3) 0.023(3) 0.000 0.005(2) 0.000
N2 0.0093(9) 0.0076(9) 0.0128(9) -0.0007(8) 0.0018(7) -0.0006(8)
C1 0.023(3) 0.011(3) 0.032(3) -0.003(2) 0.012(2) -0.002(2)
C2 0.0270(19) 0.023(2) 0.0335(19) -0.0035(16) 0.0097(16) -0.0037(16)
C3 0.032(2) 0.028(3) 0.036(2) 0.000 0.0084(18) 0.000
C4 0.0093(9) 0.0076(9) 0.0128(9) -0.0007(8) 0.0018(7) -0.0006(8)
C5 0.0093(9) 0.0076(9) 0.0128(9) -0.0007(8) 0.0018(7) -0.0006(8)
C6 0.0186(12) 0.0084(13) 0.0440(14) -0.0105(11) -0.0003(10) 0.0037(11)
C7 0.0186(12) 0.0084(13) 0.0440(14) -0.0105(11) -0.0003(10) 0.0037(11)
C8 0.0186(12) 0.0084(13) 0.0440(14) -0.0105(11) -0.0003(10) 0.0037(11)
C9 0.0186(12) 0.0084(13) 0.0440(14) -0.0105(11) -0.0003(10) 0.0037(11)
C10 0.0186(12) 0.0084(13) 0.0440(14) -0.0105(11) -0.0003(10) 0.0037(11)
C11 0.0186(12) 0.0084(13) 0.0440(14) -0.0105(11) -0.0003(10) 0.0037(11)
C12 0.015(2) 0.004(2) 0.014(2) -0.0036(17) 0.0062(18) -0.0021(19)
C13 0.008(2) 0.007(2) 0.017(2) -0.0036(18) 0.0027(18) -0.0005(19)
C14 0.019(2) 0.009(3) 0.018(2) -0.0006(19) 0.0042(19) 0.000(2)
C15 0.020(2) 0.009(3) 0.023(2) -0.0019(19) 0.010(2) -0.001(2)
C16 0.011(2) 0.009(3) 0.028(3) -0.005(2) 0.008(2) -0.004(2)
C17 0.015(2) 0.005(2) 0.017(2) -0.0044(17) 0.0056(17) 0.0007(19)
C18 0.027(3) 0.021(3) 0.029(3) 0.004(2) 0.015(2) -0.001(2)
C19 0.013(2) 0.006(3) 0.018(2) -0.0028(18) 0.0079(18) 0.003(2)
C20 0.012(2) 0.012(3) 0.028(3) 0.004(2) 0.006(2) 0.006(2)
C21 0.027(3) 0.016(3) 0.033(3) 0.002(2) 0.006(2) 0.002(3)
C22 0.036(3) 0.015(3) 0.064(4) 0.010(3) 0.012(3) 0.010(3)
C23 0.042(4) 0.029(4) 0.060(4) 0.028(3) 0.003(3) 0.008(3)
C24 0.046(4) 0.040(4) 0.036(4) 0.015(3) -0.015(3) 0.005(4)
C25 0.033(3) 0.023(3) 0.032(3) 0.003(3) -0.009(3) 0.004(3)
C26 0.008(2) 0.009(3) 0.021(2) 0.0022(19) -0.0025(18) 0.0039(19)
C27 0.021(3) 0.020(3) 0.034(3) 0.001(2) 0.005(2) -0.005(2)
C28 0.027(3) 0.033(4) 0.048(4) 0.008(3) 0.008(3) -0.014(3)
C29 0.037(3) 0.016(3) 0.051(4) 0.002(3) -0.001(3) -0.009(3)
C30 0.034(3) 0.014(3) 0.045(3) -0.008(3) 0.001(3) 0.001(3)
C31 0.019(2) 0.016(3) 0.031(3) -0.008(2) 0.002(2) 0.000(2)
C32 0.009(2) 0.013(3) 0.025(2) 0.000(2) 0.0033(19) 0.002(2)
C33 0.013(2) 0.012(2) 0.022(2) -0.0041(18) 0.0047(18) 0.0048(19)
C34 0.017(3) 0.014(3) 0.034(3) -0.004(2) -0.001(2) 0.003(2)
C35 0.020(3) 0.020(3) 0.049(3) -0.004(3) -0.010(2) 0.006(3)
C36 0.018(3) 0.024(4) 0.063(4) -0.010(3) -0.006(3) 0.001(3)
C37 0.023(3) 0.012(3) 0.057(4) -0.006(3) 0.006(3) -0.001(2)
C38 0.0160(17) 0.0170(19) 0.0245(17) -0.0023(15) 0.0027(14) 0.0039(15)
C39 0.008(2) 0.010(3) 0.039(3) 0.003(2) -0.004(2) -0.001(2)
C40 0.016(2) 0.019(3) 0.042(3) 0.012(2) -0.008(2) -0.002(2)
C41 0.032(3) 0.022(3) 0.053(3) 0.009(3) -0.012(3) 0.002(2)
C42 0.032(3) 0.021(3) 0.067(4) 0.000(3) -0.012(3) -0.001(3)
C43 0.026(3) 0.023(4) 0.069(4) -0.018(3) -0.006(3) 0.005(3)
C44 0.018(3) 0.016(3) 0.045(3) -0.007(2) 0.001(2) -0.001(2)
Cl2 0.0495(10) 0.0430(11) 0.0476(9) -0.0065(7) 0.0229(7) -0.0005(8)
Cl3 0.0674(12) 0.0637(15) 0.0531(11) 0.0047(9) 0.0193(9) 0.0229(11)
C45 0.046(4) 0.057(6) 0.056(4) 0.024(4) 0.025(4) 0.007(4)
Cl4 0.0445(11) 0.131(3) 0.0612(12) -0.0154(13) 0.0102(9) 0.0053(13)
Cl5 0.250(15) 0.061(5) 0.124(8) 0.034(5) 0.084(10) 0.027(8)
Cl6 0.112(5) 0.075(5) 0.066(3) 0.007(3) -0.012(4) 0.019(4)
C46 0.087(7) 0.125(11) 0.051(5) 0.016(6) 0.019(5) 0.045(7)

loop_
_atom_type_symbol
_atom_type_description
_atom_type_scat_dispersion_real
_atom_type_scat_dispersion_imag
_atom_type_scat_source
C C 0.0181 0.0091 'International Tables Vol C Tables 4.2.6.8 and 6.1.1.4'
H H 0.0000 0.0000 'International Tables Vol C Tables 4.2.6.8 and 6.1.1.4'
Cl Cl 0.3639 0.7018 'International Tables Vol C Tables 4.2.6.8 and 6.1.1.4'
N N 0.0311 0.0180 'International Tables Vol C Tables 4.2.6.8 and 6.1.1.4'
Pd Pd 0.1215 3.9337 'International Tables Vol C Tables 4.2.6.8 and 6.1.1.4'

loop_
_geom_angle_atom_site_label_1
_geom_angle_atom_site_label_2
_geom_angle_atom_site_label_3
_geom_angle
_geom_angle_site_symmetry_1
_geom_angle_site_symmetry_3
C4 Pd1 N1 180.000(1) . .
C4 Pd1 Cl1 87.97(3) . .
N1 Pd1 Cl1 92.03(3) . .
C4 Pd1 Cl1 87.97(3) . 2_655
N1 Pd1 Cl1 92.03(3) . 2_655
Cl1 Pd1 Cl1 175.95(5) . 2_655
C1 N1 C1 117.7(7) . 2_655
C1 N1 Pd1 121.1(3) . .
C1 N1 Pd1 121.1(3) 2_655 .
C4 N2 C5 109.0(4) . .
C4 N2 C12 127.0(4) . .
C5 N2 C12 123.4(4) . .
N1 C1 C2 122.9(5) . .
N1 C1 H1 118.5 . .
C2 C1 H1 118.5 . .
C1 C2 C3 119.3(6) . .
C1 C2 H2 120.4 . .
C3 C2 H2 120.4 . .
C2 C3 C2 117.8(9) 2_655 .
C2 C3 H3 121.1 2_655 .
C2 C3 H3 121.1 . .
N2 C4 N2 107.5(6) 2_655 .
N2 C4 Pd1 126.2(3) 2_655 .
N2 C4 Pd1 126.2(3) . .
C5 C5 N2 107.2(2) 2_655 .
C5 C5 C6 110.2(3) 2_655 .
N2 C5 C6 142.6(5) . .
C7 C6 C11 119.6(5) . .
C7 C6 C5 137.6(6) . .
C11 C6 C5 102.7(5) . .
C6 C7 C8 117.4(6) . .
C6 C7 H7 121.3 . .
C8 C7 H7 121.3 . .
C9 C8 C7 122.7(5) . .
C9 C8 H8 118.6 . .
C7 C8 H8 118.6 . .
C8 C9 C10 121.1(5) . .
C8 C9 H9 119.5 . .
C10 C9 H9 119.5 . .
C11 C10 C9 115.8(4) . 2_655
C11 C10 C9 115.8(4) . .
C9 C10 C9 128.3(7) 2_655 .
C10 C11 C6 123.2(3) . 2_655
C10 C11 C6 123.2(3) . .
C6 C11 C6 113.6(7) 2_655 .
C13 C12 C17 122.7(4) . .
C13 C12 N2 118.4(4) . .
C17 C12 N2 118.8(4) . .
C14 C13 C12 117.8(4) . .
C14 C13 C19 121.0(4) . .
C12 C13 C19 121.2(4) . .
C13 C14 C15 122.5(4) . .
C13 C14 H14 118.7 . .
C15 C14 H14 118.7 . .
C14 C15 C16 118.0(5) . .
C14 C15 C18 121.0(5) . .
C16 C15 C18 121.1(5) . .
C15 C16 C17 122.8(5) . .
C15 C16 H16 118.6 . .
C17 C16 H16 118.6 . .
C12 C17 C16 116.2(4) . .
C12 C17 C32 123.8(4) . .
C16 C17 C32 120.0(4) . .
C15 C18 H18A 109.5 . .
C15 C18 H18B 109.5 . .
H18A C18 H18B 109.5 . .
C15 C18 H18C 109.5 . .
H18A C18 H18C 109.5 . .
H18B C18 H18C 109.5 . .
C26 C19 C13 111.2(4) . .
C26 C19 C20 113.4(4) . .
C13 C19 C20 110.7(4) . .
C26 C19 H19 107.1 . .
C13 C19 H19 107.1 . .
C20 C19 H19 107.1 . .
C25 C20 C21 119.0(6) . .
C25 C20 C19 123.7(5) . .
C21 C20 C19 117.3(5) . .
C20 C21 C22 120.9(6) . .
C20 C21 H21 119.5 . .
C22 C21 H21 119.5 . .
C23 C22 C21 119.8(7) . .
C23 C22 H22 120.1 . .
C21 C22 H22 120.1 . .
C24 C23 C22 119.7(6) . .
C24 C23 H23 120.2 . .
C22 C23 H23 120.2 . .
C23 C24 C25 120.6(6) . .
C23 C24 H24 119.7 . .
C25 C24 H24 119.7 . .
C20 C25 C24 120.1(6) . .
C20 C25 H25 120.0 . .
C24 C25 H25 120.0 . .
C31 C26 C27 118.4(5) . .
C31 C26 C19 123.0(4) . .
C27 C26 C19 118.6(5) . .
C28 C27 C26 119.8(6) . .
C28 C27 H27 120.1 . .
C26 C27 H27 120.1 . .
C27 C28 C29 121.0(6) . .
C27 C28 H28 119.5 . .
C29 C28 H28 119.5 . .
C30 C29 C28 119.6(6) . .
C30 C29 H29 120.2 . .
C28 C29 H29 120.2 . .
C29 C30 C31 120.4(6) . .
C29 C30 H30 119.8 . .
C31 C30 H30 119.8 . .
C30 C31 C26 120.8(5) . .
C30 C31 H31 119.6 . .
C26 C31 H31 119.6 . .
C17 C32 C39 112.0(4) . .
C17 C32 C33 115.6(4) . .
C39 C32 C33 109.2(4) . .
C17 C32 H32 106.5 . .
C39 C32 H32 106.5 . .
C33 C32 H32 106.5 . .
C34 C33 C38 117.7(5) . .
C34 C33 C32 119.0(5) . .
C38 C33 C32 123.1(4) . .
C33 C34 C35 121.5(6) . .
C33 C34 H34 119.3 . .
C35 C34 H34 119.3 . .
C36 C35 C34 120.2(5) . .
C36 C35 H35 119.9 . .
C34 C35 H35 119.9 . .
C37 C36 C35 119.0(5) . .
C37 C36 H36 120.5 . .
C35 C36 H36 120.5 . .
C36 C37 C38 120.8(6) . .
C36 C37 H37 119.6 . .
C38 C37 H37 119.6 . .
C37 C38 C33 120.7(5) . .
C37 C38 H38 119.6 . .
C33 C38 H38 119.6 . .
C40 C39 C44 118.2(5) . .
C40 C39 C32 120.1(5) . .
C44 C39 C32 121.6(5) . .
C41 C40 C39 121.0(6) . .
C41 C40 H40 119.5 . .
C39 C40 H40 119.5 . .
C42 C41 C40 120.8(7) . .
C42 C41 H41 119.6 . .
C40 C41 H41 119.6 . .
C41 C42 C43 119.1(7) . .
C41 C42 H42 120.4 . .
C43 C42 H42 120.4 . .
C44 C43 C42 120.1(7) . .
C44 C43 H43 119.9 . .
C42 C43 H43 119.9 . .
C43 C44 C39 120.7(6) . .
C43 C44 H44 119.6 . .
C39 C44 H44 119.6 . .
Cl3 C45 Cl2 111.9(4) . .
Cl3 C45 H45A 109.2 . .
Cl2 C45 H45A 109.2 . .
Cl3 C45 H45B 109.2 . .
Cl2 C45 H45B 109.2 . .
H45A C45 H45B 107.9 . .
Cl6 C46 Cl4 117.4(7) . .
Cl6 C46 Cl5 26.9(5) . .
Cl4 C46 Cl5 105.7(7) . .
Cl6 C46 H46A 121.7 . .
Cl4 C46 H46A 110.6 . .
Cl5 C46 H46A 110.6 . .
Cl6 C46 H46B 83.7 . .
Cl4 C46 H46B 110.6 . .
Cl5 C46 H46B 110.6 . .
H46A C46 H46B 108.7 . .
Cl6 C46 H46C 108.0 . .
Cl4 C46 H46C 108.0 . .
Cl5 C46 H46C 134.1 . .
H46A C46 H46C 85.5 . .
H46B C46 H46C 27.1 . .
Cl6 C46 H46D 108.0 . .
Cl4 C46 H46D 108.0 . .
Cl5 C46 H46D 90.8 . .
H46A C46 H46D 22.5 . .
H46B C46 H46D 127.8 . .
H46C C46 H46D 107.2 . .

loop_
_geom_bond_atom_site_label_1
_geom_bond_atom_site_label_2
_geom_bond_distance
_geom_bond_site_symmetry_2
Pd1 C4 1.979(7) .
Pd1 N1 2.154(6) .
Pd1 Cl1 2.2983(12) .
Pd1 Cl1 2.2983(12) 2_655
N1 C1 1.340(6) .
N1 C1 1.340(6) 2_655
N2 C4 1.361(6) .
N2 C5 1.391(6) .
N2 C12 1.457(6) .
C1 C2 1.366(8) .
C1 H1 0.9300 .
C2 C3 1.389(8) .
C2 H2 0.9300 .
C3 C2 1.389(8) 2_655
C3 H3 0.9300 .
C4 N2 1.361(6) 2_655
C5 C5 1.372(9) 2_655
C5 C6 1.461(7) .
C6 C7 1.370(8) .
C6 C11 1.428(8) .
C7 C8 1.427(8) .
C7 H7 0.9300 .
C8 C9 1.367(9) .
C8 H8 0.9300 .
C9 C10 1.417(7) .
C9 H9 0.9300 .
C10 C11 1.395(11) .
C10 C9 1.417(7) 2_655
C11 C6 1.428(8) 2_655
C12 C13 1.398(7) .
C12 C17 1.406(7) .
C13 C14 1.384(7) .
C13 C19 1.531(6) .
C14 C15 1.389(7) .
C14 H14 0.9300 .
C15 C16 1.389(7) .
C15 C18 1.497(7) .
C16 C17 1.408(7) .
C16 H16 0.9300 .
C17 C32 1.523(7) .
C18 H18A 0.9600 .
C18 H18B 0.9600 .
C18 H18C 0.9600 .
C19 C26 1.529(7) .
C19 C20 1.536(7) .
C19 H19 0.9800 .
C20 C25 1.377(8) .
C20 C21 1.378(9) .
C21 C22 1.394(9) .
C21 H21 0.9300 .
C22 C23 1.380(11) .
C22 H22 0.9300 .
C23 C24 1.363(11) .
C23 H23 0.9300 .
C24 C25 1.404(10) .
C24 H24 0.9300 .
C25 H25 0.9300 .
C26 C31 1.393(8) .
C26 C27 1.399(8) .
C27 C28 1.378(9) .
C27 H27 0.9300 .
C28 C29 1.381(10) .
C28 H28 0.9300 .
C29 C30 1.365(10) .
C29 H29 0.9300 .
C30 C31 1.381(8) .
C30 H30 0.9300 .
C31 H31 0.9300 .
C32 C39 1.532(7) .
C32 C33 1.536(7) .
C32 H32 0.9800 .
C33 C34 1.386(8) .
C33 C38 1.397(8) .
C34 C35 1.387(8) .
C34 H34 0.9300 .
C35 C36 1.385(9) .
C35 H35 0.9300 .
C36 C37 1.379(9) .
C36 H36 0.9300 .
C37 C38 1.387(8) .
C37 H37 0.9300 .
C38 H38 0.9300 .
C39 C40 1.392(8) .
C39 C44 1.395(8) .
C40 C41 1.378(9) .
C40 H40 0.9300 .
C41 C42 1.374(11) .
C41 H41 0.9300 .
C42 C43 1.398(11) .
C42 H42 0.9300 .
C43 C44 1.385(9) .
C43 H43 0.9300 .
C44 H44 0.9300 .
Cl2 C45 1.757(7) .
Cl3 C45 1.748(8) .
C45 H45A 0.9700 .
C45 H45B 0.9700 .
Cl4 C46 1.721(10) .
Cl5 C46 1.893(17) .
Cl6 C46 1.636(15) .
C46 H46A 0.9700 .
C46 H46B 0.9700 .
C46 H46C 0.9700 .
C46 H46D 0.9700 .

loop_
_geom_torsion_atom_site_label_1
_geom_torsion_atom_site_label_2
_geom_torsion_atom_site_label_3
_geom_torsion_atom_site_label_4
_geom_torsion
_geom_torsion_site_symmetry_1
_geom_torsion_site_symmetry_4
C4 Pd1 N1 C1 37(100) . .
Cl1 Pd1 N1 C1 -154.9(3) . .
Cl1 Pd1 N1 C1 25.1(3) 2_655 .
C4 Pd1 N1 C1 -143(100) . 2_655
Cl1 Pd1 N1 C1 25.1(3) . 2_655
Cl1 Pd1 N1 C1 -154.9(3) 2_655 2_655
C1 N1 C1 C2 0.1(4) 2_655 .
Pd1 N1 C1 C2 -179.9(4) . .
N1 C1 C2 C3 -0.2(8) . .
C1 C2 C3 C2 0.1(4) . 2_655
C5 N2 C4 N2 -1.0(2) . 2_655
C12 N2 C4 N2 171.1(4) . 2_655
C5 N2 C4 Pd1 179.0(2) . .
C12 N2 C4 Pd1 -8.9(4) . .
N1 Pd1 C4 N2 -121(100) . 2_655
Cl1 Pd1 C4 N2 71.20(18) . 2_655
Cl1 Pd1 C4 N2 -108.80(18) 2_655 2_655
N1 Pd1 C4 N2 59(100) . .
Cl1 Pd1 C4 N2 -108.80(18) . .
Cl1 Pd1 C4 N2 71.20(18) 2_655 .
C4 N2 C5 C5 2.7(5) . 2_655
C12 N2 C5 C5 -169.8(4) . 2_655
C4 N2 C5 C6 -173.1(5) . .
C12 N2 C5 C6 14.4(8) . .
C5 C5 C6 C7 -172.9(6) 2_655 .
N2 C5 C6 C7 2.9(11) . .
C5 C5 C6 C11 6.7(6) 2_655 .
N2 C5 C6 C11 -177.5(5) . .
C11 C6 C7 C8 -0.2(7) . .
C5 C6 C7 C8 179.3(5) . .
C6 C7 C8 C9 1.8(7) . .
C7 C8 C9 C10 -0.4(7) . .
C8 C9 C10 C11 -2.3(5) . .
C8 C9 C10 C9 177.7(5) . 2_655
C9 C10 C11 C6 3.9(3) 2_655 2_655
C9 C10 C11 C6 -176.1(3) . 2_655
C9 C10 C11 C6 -176.1(3) 2_655 .
C9 C10 C11 C6 3.9(3) . .
C7 C6 C11 C10 -2.7(5) . .
C5 C6 C11 C10 177.6(2) . .
C7 C6 C11 C6 177.3(5) . 2_655
C5 C6 C11 C6 -2.4(2) . 2_655
C4 N2 C12 C13 78.4(5) . .
C5 N2 C12 C13 -110.4(5) . .
C4 N2 C12 C17 -102.4(5) . .
C5 N2 C12 C17 68.7(5) . .
C17 C12 C13 C14 0.5(7) . .
N2 C12 C13 C14 179.6(4) . .
C17 C12 C13 C19 -176.2(4) . .
N2 C12 C13 C19 2.9(7) . .
C12 C13 C14 C15 -0.6(7) . .
C19 C13 C14 C15 176.1(5) . .
C13 C14 C15 C16 0.8(8) . .
C13 C14 C15 C18 -179.8(5) . .
C14 C15 C16 C17 -1.0(8) . .
C18 C15 C16 C17 179.6(5) . .
C13 C12 C17 C16 -0.7(7) . .
N2 C12 C17 C16 -179.8(4) . .
C13 C12 C17 C32 177.7(5) . .
N2 C12 C17 C32 -1.4(7) . .
C15 C16 C17 C12 0.9(7) . .
C15 C16 C17 C32 -177.5(5) . .
C14 C13 C19 C26 -98.5(5) . .
C12 C13 C19 C26 78.1(5) . .
C14 C13 C19 C20 28.4(6) . .
C12 C13 C19 C20 -155.0(5) . .
C26 C19 C20 C25 17.7(7) . .
C13 C19 C20 C25 -108.0(6) . .
C26 C19 C20 C21 -165.0(4) . .
C13 C19 C20 C21 69.3(6) . .
C25 C20 C21 C22 0.7(8) . .
C19 C20 C21 C22 -176.7(5) . .
C20 C21 C22 C23 -0.5(10) . .
C21 C22 C23 C24 -0.1(11) . .
C22 C23 C24 C25 0.3(12) . .
C21 C20 C25 C24 -0.5(9) . .
C19 C20 C25 C24 176.8(6) . .
C23 C24 C25 C20 0.0(12) . .
C13 C19 C26 C31 35.1(6) . .
C20 C19 C26 C31 -90.4(6) . .
C13 C19 C26 C27 -146.8(4) . .
C20 C19 C26 C27 87.8(5) . .
C31 C26 C27 C28 0.7(8) . .
C19 C26 C27 C28 -177.6(5) . .
C26 C27 C28 C29 -0.6(9) . .
C27 C28 C29 C30 -0.1(10) . .
C28 C29 C30 C31 0.7(9) . .
C29 C30 C31 C26 -0.7(9) . .
C27 C26 C31 C30 -0.1(8) . .
C19 C26 C31 C30 178.1(5) . .
C12 C17 C32 C39 -96.1(6) . .
C16 C17 C32 C39 82.3(6) . .
C12 C17 C32 C33 138.1(5) . .
C16 C17 C32 C33 -43.6(6) . .
C17 C32 C33 C34 161.6(5) . .
C39 C32 C33 C34 34.3(6) . .
C17 C32 C33 C38 -23.0(7) . .
C39 C32 C33 C38 -150.3(5) . .
C38 C33 C34 C35 0.9(8) . .
C32 C33 C34 C35 176.6(5) . .
C33 C34 C35 C36 0.5(10) . .
C34 C35 C36 C37 -1.0(10) . .
C35 C36 C37 C38 0.0(10) . .
C36 C37 C38 C33 1.5(9) . .
C34 C33 C38 C37 -1.9(8) . .
C32 C33 C38 C37 -177.4(5) . .
C17 C32 C39 C40 131.5(5) . .
C33 C32 C39 C40 -99.2(5) . .
C17 C32 C39 C44 -51.9(6) . .
C33 C32 C39 C44 77.4(6) . .
C44 C39 C40 C41 -0.5(8) . .
C32 C39 C40 C41 176.1(5) . .
C39 C40 C41 C42 0.6(9) . .
C40 C41 C42 C43 -0.5(9) . .
C41 C42 C43 C44 0.3(9) . .
C42 C43 C44 C39 -0.2(8) . .
C40 C39 C44 C43 0.3(7) . .
C32 C39 C44 C43 -176.3(5) . .
